data_1575193
loop_
_publ_author_name
'Cui, Hao'
'Chen, Xiang'
'She, Xiong'
'Su, Wen-Xin'
'Chen, Shi-Chao'
'Zhang, Xiao'

_publ_section_title
;
 A pair of strongly reductive and oxidative photocatalysts for the general
 upcycling of biomass derivatives and plastic wastes.
;
_journal_issue 35
_journal_name_full 'Chemical science'
_journal_page_first 16070
_journal_page_last 16080
_journal_paper_doi 10.1039/d5sc03457d
_journal_volume 16
_journal_year 2025
_chemical_formula_sum 'C24 H12 O6 S3'
_chemical_formula_weight 492.52
_space_group_crystal_system triclinic
_space_group_IT_number 2
_space_group_name_Hall '-P 1'
_space_group_name_H-M_alt 'P -1'
_atom_sites_solution_hydrogens geom
_audit_creation_method SHELXL-2018/3
_audit_update_record
;
2024-12-23 deposited with the CCDC.	2025-07-22 downloaded from the CCDC.
;
_cell_angle_alpha 111.195(2)
_cell_angle_beta 96.371(2)
_cell_angle_gamma 107.702(2)
_cell_formula_units_Z 2
_cell_length_a 8.4810(3)
_cell_length_b 11.5996(2)
_cell_length_c 11.9086(3)
_cell_measurement_reflns_used 10011
_cell_measurement_temperature 300(2)
_cell_measurement_theta_max 77.3070
_cell_measurement_theta_min 4.0980
_cell_volume 1007.86(5)
_computing_structure_refinement 'SHELXL-2018/3 (Sheldrick, 2018)'
_computing_structure_solution 'SHELXT 2014/5 (Sheldrick, 2014)'
_diffrn_ambient_temperature 300(2)
_diffrn_measured_fraction_theta_full 0.999
_diffrn_measured_fraction_theta_max 0.990
_diffrn_measurement_device_type 'Xcalibur, Eos, Gemini'
_diffrn_radiation_type CuK\a
_diffrn_radiation_wavelength 1.54184
_diffrn_reflns_av_R_equivalents 0.0434
_diffrn_reflns_av_unetI/netI 0.0405
_diffrn_reflns_Laue_measured_fraction_full 0.999
_diffrn_reflns_Laue_measured_fraction_max 0.990
_diffrn_reflns_limit_h_max 10
_diffrn_reflns_limit_h_min -10
_diffrn_reflns_limit_k_max 12
_diffrn_reflns_limit_k_min -14
_diffrn_reflns_limit_l_max 15
_diffrn_reflns_limit_l_min -14
_diffrn_reflns_number 17588
_diffrn_reflns_point_group_measured_fraction_full 0.999
_diffrn_reflns_point_group_measured_fraction_max 0.990
_diffrn_reflns_theta_full 67.684
_diffrn_reflns_theta_max 77.885
_diffrn_reflns_theta_min 4.111
_diffrn_source 'fine-focus sealed X-ray tube'
_exptl_absorpt_coefficient_mu 3.750
_exptl_absorpt_correction_T_max 1.00000
_exptl_absorpt_correction_T_min 0.42328
_exptl_absorpt_correction_type multi-scan
_exptl_absorpt_process_details sadabs
_exptl_crystal_colour yellow
_exptl_crystal_density_diffrn 1.623
_exptl_crystal_description block
_exptl_crystal_F_000 504
_exptl_crystal_size_max 0.300
_exptl_crystal_size_mid 0.200
_exptl_crystal_size_min 0.100
_refine_diff_density_max 0.408
_refine_diff_density_min -0.422
_refine_diff_density_rms 0.058
_refine_ls_extinction_coef 0.0012(4)
_refine_ls_extinction_expression Fc^*^=kFc[1+0.001xFc^2^\l^3^/sin(2\q)]^-1/4^
_refine_ls_extinction_method 'SHELXL-2018/3 (Sheldrick 2018)'
_refine_ls_goodness_of_fit_ref 1.081
_refine_ls_hydrogen_treatment constr
_refine_ls_matrix_type full
_refine_ls_number_parameters 299
_refine_ls_number_reflns 4268
_refine_ls_number_restraints 0
_refine_ls_restrained_S_all 1.081
_refine_ls_R_factor_all 0.0395
_refine_ls_R_factor_gt 0.0370
_refine_ls_shift/su_max 0.004
_refine_ls_shift/su_mean 0.000
_refine_ls_structure_factor_coef Fsqd
_refine_ls_weighting_details 'w=1/[\s^2^(Fo^2^)+(0.0555P)^2^+0.2561P] where P=(Fo^2^+2Fc^2^)/3'
_refine_ls_weighting_scheme calc
_refine_ls_wR_factor_gt 0.1010
_refine_ls_wR_factor_ref 0.1034
_reflns_Friedel_coverage 0.000
_reflns_number_gt 3902
_reflns_number_total 4268
_reflns_threshold_expression 'I > 2\s(I)'
_cod_data_source_file d5sc03457d2.cif
_cod_data_source_block CH-4_auto
_cod_depositor_comments 'Adding full bibliography for 1575193--1575194.cif.'
_cod_database_code 1575193
_shelx_shelxl_version_number 2018/3
_shelx_space_group_comment
;
The symmetry employed for this shelxl refinement is uniquely defined
by the following loop, which should always be used as a source of
symmetry information in preference to the above space-group names.
They are only intended as comments.
;
_shelx_estimated_absorpt_t_min 0.399
_shelx_estimated_absorpt_t_max 0.705

loop_
_space_group_symop_operation_xyz
'x, y, z'
'-x, -y, -z'

loop_
_atom_site_label
_atom_site_type_symbol
_atom_site_fract_x
_atom_site_fract_y
_atom_site_fract_z
_atom_site_U_iso_or_equiv
_atom_site_adp_type
_atom_site_occupancy
_atom_site_site_symmetry_order
_atom_site_calc_flag
_atom_site_refinement_flags_posn
_atom_site_refinement_flags_adp
_atom_site_refinement_flags_occupancy
_atom_site_disorder_assembly
_atom_site_disorder_group
S3 S 0.34869(5) 0.12972(4) 0.60873(4) 0.03251(13) Uani 1 1 d . . . . .
S2 S 0.74816(5) 0.46544(4) 0.34966(4) 0.03338(13) Uani 1 1 d . . . . .
S1 S 0.47135(6) 0.12999(4) 0.17001(4) 0.03828(14) Uani 1 1 d . . . . .
O32 O 0.63382(19) 0.50493(14) 0.28772(13) 0.0450(3) Uani 1 1 d . . . . .
O30 O 0.3631(2) 0.00437(14) 0.58838(14) 0.0464(3) Uani 1 1 d . . . . .
O31 O 0.18072(17) 0.13349(15) 0.59865(13) 0.0452(3) Uani 1 1 d . . . . .
O33 O 0.86417(19) 0.41901(16) 0.28499(15) 0.0483(3) Uani 1 1 d . . . . .
O28 O 0.6110(2) 0.08933(17) 0.14248(14) 0.0575(4) Uani 1 1 d . . . . .
O29 O 0.4121(2) 0.19548(16) 0.10308(14) 0.0557(4) Uani 1 1 d . . . . .
C4 C 0.6290(2) 0.35021(17) 0.40458(15) 0.0310(3) Uani 1 1 d . . . . .
C9 C 0.5820(2) 0.32727(16) 0.59157(15) 0.0292(3) Uani 1 1 d . . . . .
C14 C 0.4143(2) 0.14738(16) 0.38636(15) 0.0307(3) Uani 1 1 d . . . . .
C8 C 0.6599(2) 0.40939(16) 0.53486(15) 0.0295(3) Uani 1 1 d . . . . .
C3 C 0.5148(2) 0.22267(17) 0.33315(15) 0.0314(3) Uani 1 1 d . . . . .
C13 C 0.4531(2) 0.20214(16) 0.51516(15) 0.0299(3) Uani 1 1 d . . . . .
C10 C 0.6156(2) 0.35035(17) 0.72479(15) 0.0330(3) Uani 1 1 d . . . . .
C7 C 0.7725(2) 0.55241(17) 0.58878(16) 0.0326(3) Uani 1 1 d . . . . .
C27 C 0.8037(2) 0.65185(18) 0.70647(17) 0.0373(4) Uani 1 1 d . . . . .
H27 H 0.746958 0.633574 0.764127 0.045 Uiso 1 1 calc R U . . .
C11 C 0.4930(2) 0.25536(18) 0.74704(16) 0.0365(4) Uani 1 1 d . . . . .
C15 C 0.2851(2) 0.01999(17) 0.29180(16) 0.0337(3) Uani 1 1 d . . . . .
C1 C 0.2994(2) -0.00038(18) 0.17107(17) 0.0377(4) Uani 1 1 d . . . . .
C6 C 0.8463(2) 0.58950(18) 0.50143(17) 0.0359(4) Uani 1 1 d . . . . .
C23 C 0.7540(3) 0.44303(19) 0.82317(18) 0.0421(4) Uani 1 1 d . . . . .
H23 H 0.844331 0.502500 0.810554 0.051 Uiso 1 1 calc R U . . .
C26 C 0.9206(3) 0.77886(19) 0.7372(2) 0.0447(4) Uani 1 1 d . . . . .
H26 H 0.942989 0.845004 0.816566 0.054 Uiso 1 1 calc R U . . .
C24 C 0.9637(2) 0.7151(2) 0.5308(2) 0.0456(5) Uani 1 1 d . . . . .
H24 H 1.013328 0.735584 0.471220 0.055 Uiso 1 1 calc R U . . .
C16 C 0.1499(3) -0.07323(19) 0.30621(18) 0.0433(4) Uani 1 1 d . . . . .
H16 H 0.136642 -0.063882 0.385142 0.052 Uiso 1 1 calc R U . . .
C19 C 0.1871(3) -0.1060(2) 0.06613(19) 0.0501(5) Uani 1 1 d . . . . .
H19 H 0.201099 -0.116266 -0.012835 0.060 Uiso 1 1 calc R U . . .
C25 C 1.0049(3) 0.8093(2) 0.6518(2) 0.0499(5) Uani 1 1 d . . . . .
H25 H 1.088985 0.893061 0.676184 0.060 Uiso 1 1 calc R U . . .
C17 C 0.0349(3) -0.1804(2) 0.2011(2) 0.0538(5) Uani 1 1 d . . . . .
H17 H -0.055646 -0.242666 0.210499 0.065 Uiso 1 1 calc R U . . .
C20 C 0.4930(3) 0.2556(2) 0.86306(19) 0.0504(5) Uani 1 1 d . . . . .
H20 H 0.407478 0.191572 0.874538 0.060 Uiso 1 1 calc R U . . .
C22 C 0.7555(3) 0.4457(2) 0.94108(19) 0.0543(5) Uani 1 1 d . . . . .
H22 H 0.846148 0.509918 1.007791 0.065 Uiso 1 1 calc R U . . .
C18 C 0.0521(3) -0.1966(2) 0.0826(2) 0.0600(6) Uani 1 1 d . . . . .
H18 H -0.027354 -0.268656 0.013770 0.072 Uiso 1 1 calc R U . . .
C21 C 0.6258(4) 0.3553(3) 0.9616(2) 0.0602(6) Uani 1 1 d . . . . .
H21 H 0.627806 0.361538 1.041820 0.072 Uiso 1 1 calc R U . . .

loop_
_atom_site_aniso_label
_atom_site_aniso_U_11
_atom_site_aniso_U_22
_atom_site_aniso_U_33
_atom_site_aniso_U_23
_atom_site_aniso_U_13
_atom_site_aniso_U_12
S3 0.0340(2) 0.0348(2) 0.0280(2) 0.01699(16) 0.01158(16) 0.00589(16)
S2 0.0319(2) 0.0408(2) 0.0329(2) 0.02327(18) 0.01181(16) 0.00980(16)
S1 0.0376(2) 0.0439(2) 0.0244(2) 0.01250(17) 0.01230(16) 0.00387(18)
O32 0.0490(8) 0.0513(8) 0.0410(7) 0.0274(6) 0.0069(6) 0.0184(6)
O30 0.0556(8) 0.0392(7) 0.0467(8) 0.0242(6) 0.0158(6) 0.0120(6)
O31 0.0349(7) 0.0569(8) 0.0423(7) 0.0226(6) 0.0159(6) 0.0107(6)
O33 0.0432(7) 0.0625(9) 0.0522(8) 0.0327(7) 0.0261(6) 0.0210(7)
O28 0.0440(8) 0.0695(10) 0.0413(8) 0.0088(7) 0.0219(6) 0.0112(7)
O29 0.0667(10) 0.0587(9) 0.0336(7) 0.0257(7) 0.0090(7) 0.0059(7)
C4 0.0288(7) 0.0370(8) 0.0301(8) 0.0190(7) 0.0103(6) 0.0090(6)
C9 0.0296(7) 0.0332(8) 0.0258(7) 0.0148(6) 0.0091(6) 0.0092(6)
C14 0.0310(8) 0.0319(7) 0.0288(8) 0.0140(6) 0.0107(6) 0.0083(6)
C8 0.0279(7) 0.0314(7) 0.0294(8) 0.0155(6) 0.0077(6) 0.0076(6)
C3 0.0317(8) 0.0374(8) 0.0243(7) 0.0143(6) 0.0097(6) 0.0091(6)
C13 0.0313(8) 0.0323(8) 0.0281(8) 0.0158(6) 0.0118(6) 0.0089(6)
C10 0.0373(8) 0.0369(8) 0.0272(8) 0.0172(7) 0.0103(6) 0.0116(7)
C7 0.0289(7) 0.0351(8) 0.0343(8) 0.0191(7) 0.0065(6) 0.0073(6)
C27 0.0371(9) 0.0353(8) 0.0370(9) 0.0160(7) 0.0056(7) 0.0103(7)
C11 0.0400(9) 0.0389(8) 0.0279(8) 0.0166(7) 0.0085(7) 0.0078(7)
C15 0.0338(8) 0.0340(8) 0.0296(8) 0.0119(7) 0.0102(6) 0.0085(7)
C1 0.0374(9) 0.0391(9) 0.0314(9) 0.0128(7) 0.0126(7) 0.0080(7)
C6 0.0334(8) 0.0382(9) 0.0370(9) 0.0217(7) 0.0077(7) 0.0077(7)
C23 0.0450(10) 0.0412(9) 0.0344(9) 0.0193(8) 0.0056(8) 0.0057(8)
C26 0.0437(10) 0.0342(9) 0.0473(11) 0.0148(8) 0.0013(8) 0.0092(8)
C24 0.0384(10) 0.0453(10) 0.0550(12) 0.0326(9) 0.0096(9) 0.0044(8)
C16 0.0457(10) 0.0392(9) 0.0347(9) 0.0127(8) 0.0154(8) 0.0039(8)
C19 0.0498(11) 0.0514(11) 0.0285(9) 0.0072(8) 0.0115(8) 0.0026(9)
C25 0.0424(10) 0.0359(9) 0.0619(13) 0.0249(9) 0.0010(9) 0.0007(8)
C17 0.0505(12) 0.0440(10) 0.0426(11) 0.0095(9) 0.0163(9) -0.0056(9)
C20 0.0595(12) 0.0534(11) 0.0325(10) 0.0255(9) 0.0134(9) 0.0034(9)
C22 0.0611(13) 0.0515(11) 0.0310(9) 0.0174(9) -0.0034(9) 0.0004(10)
C18 0.0577(13) 0.0494(11) 0.0357(10) 0.0014(9) 0.0101(9) -0.0084(10)
C21 0.0764(16) 0.0639(13) 0.0286(9) 0.0252(9) 0.0072(10) 0.0056(12)

loop_
_atom_type_symbol
_atom_type_description
_atom_type_scat_dispersion_real
_atom_type_scat_dispersion_imag
_atom_type_scat_source
C C 0.0181 0.0091 'International Tables Vol C Tables 4.2.6.8 and 6.1.1.4'
H H 0.0000 0.0000 'International Tables Vol C Tables 4.2.6.8 and 6.1.1.4'
S S 0.3331 0.5567 'International Tables Vol C Tables 4.2.6.8 and 6.1.1.4'
O O 0.0492 0.0322 'International Tables Vol C Tables 4.2.6.8 and 6.1.1.4'

loop_
_geom_angle_atom_site_label_1
_geom_angle_atom_site_label_2
_geom_angle_atom_site_label_3
_geom_angle
_geom_angle_site_symmetry_1
_geom_angle_site_symmetry_3
_geom_angle_publ_flag
O30 S3 O31 117.19(9) . . ?
O30 S3 C11 110.50(9) . . ?
O31 S3 C11 112.24(9) . . ?
O30 S3 C13 112.03(8) . . ?
O31 S3 C13 109.43(8) . . ?
C11 S3 C13 92.86(8) . . ?
O33 S2 O32 117.58(9) . . ?
O33 S2 C6 113.88(9) . . ?
O32 S2 C6 109.15(9) . . ?
O33 S2 C4 111.76(8) . . ?
O32 S2 C4 109.28(8) . . ?
C6 S2 C4 92.31(8) . . ?
O28 S1 O29 119.15(10) . . ?
O28 S1 C1 111.32(10) . . ?
O29 S1 C1 110.69(10) . . ?
O28 S1 C3 108.94(9) . . ?
O29 S1 C3 111.25(9) . . ?
C1 S1 C3 92.23(8) . . ?
C3 C4 C8 122.46(14) . . ?
C3 C4 S2 126.66(13) . . ?
C8 C4 S2 110.80(12) . . ?
C8 C9 C13 118.21(14) . . ?
C8 C9 C10 129.78(15) . . ?
C13 C9 C10 112.01(13) . . ?
C13 C14 C3 115.99(15) . . ?
C13 C14 C15 131.57(15) . . ?
C3 C14 C15 112.44(14) . . ?
C4 C8 C9 116.90(15) . . ?
C4 C8 C7 111.94(14) . . ?
C9 C8 C7 131.16(15) . . ?
C4 C3 C14 121.21(15) . . ?
C4 C3 S1 128.07(12) . . ?
C14 C3 S1 110.72(12) . . ?
C14 C13 C9 123.80(14) . . ?
C14 C13 S3 126.23(12) . . ?
C9 C13 S3 109.95(11) . . ?
C23 C10 C11 117.66(15) . . ?
C23 C10 C9 129.69(16) . . ?
C11 C10 C9 112.41(15) . . ?
C27 C7 C6 117.59(16) . . ?
C27 C7 C8 129.86(16) . . ?
C6 C7 C8 112.39(15) . . ?
C7 C27 C26 119.34(18) . . ?
C20 C11 C10 123.92(18) . . ?
C20 C11 S3 124.27(15) . . ?
C10 C11 S3 111.67(13) . . ?
C16 C15 C1 117.77(16) . . ?
C16 C15 C14 129.65(16) . . ?
C1 C15 C14 112.40(15) . . ?
C19 C1 C15 123.87(17) . . ?
C19 C1 S1 124.42(15) . . ?
C15 C1 S1 111.62(14) . . ?
C24 C6 C7 123.28(18) . . ?
C24 C6 S2 124.86(15) . . ?
C7 C6 S2 111.26(13) . . ?
C10 C23 C22 118.99(18) . . ?
C27 C26 C25 121.4(2) . . ?
C6 C24 C25 117.76(18) . . ?
C17 C16 C15 119.09(18) . . ?
C1 C19 C18 117.35(19) . . ?
C24 C25 C26 119.98(18) . . ?
C18 C17 C16 121.52(19) . . ?
C11 C20 C21 117.14(18) . . ?
C21 C22 C23 121.7(2) . . ?
C17 C18 C19 120.4(2) . . ?
C22 C21 C20 120.25(19) . . ?

loop_
_geom_bond_atom_site_label_1
_geom_bond_atom_site_label_2
_geom_bond_distance
_geom_bond_site_symmetry_2
_geom_bond_publ_flag
S3 O30 1.4308(14) . ?
S3 O31 1.4315(14) . ?
S3 C11 1.7514(19) . ?
S3 C13 1.7818(15) . ?
S2 O33 1.4288(14) . ?
S2 O32 1.4318(13) . ?
S2 C6 1.7570(19) . ?
S2 C4 1.7869(16) . ?
S1 O28 1.4303(16) . ?
S1 O29 1.4302(16) . ?
S1 C1 1.7581(18) . ?
S1 C3 1.7765(17) . ?
C4 C3 1.373(2) . ?
C4 C8 1.406(2) . ?
C9 C8 1.407(2) . ?
C9 C13 1.411(2) . ?
C9 C10 1.489(2) . ?
C14 C13 1.386(2) . ?
C14 C3 1.399(2) . ?
C14 C15 1.480(2) . ?
C8 C7 1.486(2) . ?
C10 C23 1.387(3) . ?
C10 C11 1.393(2) . ?
C7 C27 1.388(3) . ?
C7 C6 1.401(2) . ?
C27 C26 1.389(3) . ?
C11 C20 1.381(2) . ?
C15 C16 1.392(2) . ?
C15 C1 1.396(2) . ?
C1 C19 1.374(3) . ?
C6 C24 1.382(3) . ?
C23 C22 1.392(3) . ?
C26 C25 1.392(3) . ?
C24 C25 1.382(3) . ?
C16 C17 1.389(3) . ?
C19 C18 1.386(3) . ?
C17 C18 1.385(3) . ?
C20 C21 1.384(3) . ?
C22 C21 1.383(3) . ?
